data_4000579
_journal_name_full 'Chemistry of Materials'
_journal_paper_doi 10.1021/cm047748r
_journal_year 2005
_chemical_formula_moiety 'C22 H14 In N2 O6'
_chemical_formula_sum 'C22 H14 In N2 O6'
_chemical_formula_weight 517.17
_space_group_IT_number 61
_symmetry_cell_setting orthorhombic
_symmetry_space_group_name_Hall '-P 2ac 2ab'
_symmetry_space_group_name_H-M 'P b c a'
_cell_angle_alpha 90.00
_cell_angle_beta 90.00
_cell_angle_gamma 90.00
_cell_formula_units_Z 8
_cell_length_a 13.4904(17)
_cell_length_b 16.202(2)
_cell_length_c 17.065(2)
_cell_measurement_temperature 296(2)
_cell_volume 3729.9(8)
_diffrn_ambient_temperature 296(2)
_exptl_crystal_density_diffrn 1.842
_cod_depositor_comments
;
The following automatic conversions were performed:
'_symmetry_cell_setting' value 'Orthorhombic' changed to 'orthorhombic'
according to '/home/saulius/struct/CIF-dictionaries/cif_core.dic'
dictionary named 'cif_core.dic' version 2.4.1 from 2010-06-29.

Automatic conversion script
Id: cif_fix_enum 1527 2010-12-29 10:47:43Z saulius 
;
_cod_database_code 4000579

loop_
_symmetry_equiv_pos_as_xyz
'x, y, z'
'-x+1/2, -y, z+1/2'
'-x, y+1/2, -z+1/2'
'x+1/2, -y+1/2, -z'
'-x, -y, -z'
'x-1/2, y, -z-1/2'
'x, -y-1/2, z-1/2'
'-x-1/2, y-1/2, z'

loop_
_atom_site_label
_atom_site_type_symbol
_atom_site_fract_x
_atom_site_fract_y
_atom_site_fract_z
_atom_site_U_iso_or_equiv
_atom_site_adp_type
_atom_site_occupancy
_atom_site_symmetry_multiplicity
_atom_site_calc_flag
_atom_site_refinement_flags
_atom_site_disorder_assembly
_atom_site_disorder_group
In1 In 0.64373(2) 0.156605(16) 0.441163(17) 0.02044(8) Uani 1 1 d . . .
O1 O 0.6711(3) 0.0736(2) 0.3160(2) 0.0491(10) Uani 1 1 d . . .
O2 O 0.5313(2) 0.0845(2) 0.3772(2) 0.0422(9) Uani 1 1 d . . .
O3 O 0.6565(2) 0.2643(2) 0.36121(19) 0.0380(8) Uani 1 1 d . . .
O4 O 0.5205(2) 0.26715(19) 0.42835(19) 0.0405(9) Uani 1 1 d . . .
O5 O 0.7323(2) 0.04930(17) 0.49153(18) 0.0280(7) Uani 1 1 d . . .
O6 O 0.8122(2) 0.14323(17) 0.42383(17) 0.0273(7) Uani 1 1 d . . .
N1 N 0.5295(2) 0.14119(19) 0.54397(19) 0.0226(8) Uani 1 1 d . . .
N2 N 0.6967(2) 0.23275(19) 0.5465(2) 0.0222(8) Uani 1 1 d . . .
C1 C 0.5815(4) 0.0558(3) 0.3224(3) 0.0323(11) Uani 1 1 d . . .
C2 C 0.5363(3) -0.0043(2) 0.2652(3) 0.0248(10) Uani 1 1 d . . .
C3 C 0.4383(4) -0.0271(3) 0.2709(3) 0.0350(12) Uani 1 1 d . . .
C4 C 0.5969(4) -0.0417(3) 0.2103(3) 0.0298(11) Uani 1 1 d . . .
C5 C 0.5742(3) 0.2969(3) 0.3766(3) 0.0255(10) Uani 1 1 d . . .
C6 C 0.5398(3) 0.3702(3) 0.3292(3) 0.0257(10) Uani 1 1 d . . .
C7 C 0.5988(4) 0.4102(3) 0.2763(3) 0.0357(13) Uani 1 1 d . . .
C8 C 0.4406(4) 0.3954(3) 0.3363(3) 0.0280(11) Uani 1 1 d . . .
C9 C 0.8129(3) 0.0785(3) 0.4635(2) 0.0242(10) Uani 1 1 d . . .
C10 C 0.9095(3) 0.0350(3) 0.4808(2) 0.0232(10) Uani 1 1 d . . .
C11 C 0.9122(3) -0.0371(3) 0.5230(3) 0.0274(10) Uani 1 1 d . . .
C12 C 1.0035(3) -0.0728(3) 0.5417(3) 0.0279(11) Uani 1 1 d . . .
C13 C 0.4448(3) 0.0991(3) 0.5389(3) 0.0266(11) Uani 1 1 d . . .
C14 C 0.3661(4) 0.1116(3) 0.5881(3) 0.0323(11) Uani 1 1 d . . .
C15 C 0.3731(3) 0.1715(3) 0.6446(3) 0.0350(12) Uani 1 1 d . . .
C16 C 0.4603(4) 0.2144(3) 0.6523(3) 0.0318(12) Uani 1 1 d . . .
C17 C 0.5375(3) 0.1983(3) 0.6014(3) 0.0233(10) Uani 1 1 d . . .
C18 C 0.6339(3) 0.2405(2) 0.6085(2) 0.0236(9) Uani 1 1 d . . .
C19 C 0.6614(4) 0.2846(3) 0.6744(3) 0.0358(13) Uani 1 1 d . . .
C20 C 0.7530(4) 0.3203(3) 0.6784(3) 0.0404(14) Uani 1 1 d . . .
C21 C 0.8167(4) 0.3123(3) 0.6158(3) 0.0354(13) Uani 1 1 d . . .
C22 C 0.7854(3) 0.2671(3) 0.5519(3) 0.0306(11) Uani 1 1 d . . .
H22 H 0.823(2) 0.259(2) 0.515(2) 0.000(9) Uiso 1 1 d . . .
H12 H 1.003(2) -0.118(2) 0.5733(19) 0.001(9) Uiso 1 1 d . . .
H20 H 0.773(4) 0.348(3) 0.717(3) 0.060(18) Uiso 1 1 d . . .
H11 H 0.848(3) -0.064(2) 0.543(2) 0.027(11) Uiso 1 1 d . . .
H21 H 0.880(3) 0.330(3) 0.623(3) 0.048(16) Uiso 1 1 d . . .
H13 H 0.438(3) 0.063(2) 0.498(2) 0.020(11) Uiso 1 1 d . . .
H3 H 0.398(3) 0.002(3) 0.302(2) 0.029(13) Uiso 1 1 d . . .
H4 H 0.657(3) -0.023(3) 0.201(2) 0.026(13) Uiso 1 1 d . . .
H7 H 0.664(3) 0.395(3) 0.273(3) 0.032(14) Uiso 1 1 d . . .
H8 H 0.398(4) 0.375(3) 0.370(3) 0.054(17) Uiso 1 1 d . . .
H16 H 0.461(3) 0.255(3) 0.687(2) 0.030(13) Uiso 1 1 d . . .
H15 H 0.322(3) 0.187(3) 0.684(3) 0.043(14) Uiso 1 1 d . . .
H19 H 0.623(3) 0.284(3) 0.706(3) 0.028(15) Uiso 1 1 d . . .
H14 H 0.307(3) 0.082(3) 0.582(2) 0.032(13) Uiso 1 1 d . . .
